data_7107015
loop_
_publ_author_name
'Yasuhide Inokuma'
'Satoshi Nishiguchi'
'Koki Ikemoto'
'Makoto Fujita'

_publ_section_title
;
 Shedding light on hidden reaction pathways in radical polymerization by a
 porous coordination network
;
_journal_name_full Chem.Commun.
_journal_page_first 12113
_journal_paper_doi 10.1039/c1cc15053g
_journal_volume 47
_journal_year 2011
_chemical_formula_moiety 'C36 H24 I6 N12 Zn3, C20 H14'
_chemical_formula_sum 'C56 H38 I6 N12 O0 Zn3'
_chemical_formula_weight 1836.56
_chemical_name_systematic
;
?
;
_space_group_IT_number 61
_symmetry_cell_setting orthorhombic
_symmetry_space_group_name_Hall '-P 2ac 2ab'
_symmetry_space_group_name_H-M 'P b c a'
_atom_sites_solution_hydrogens geom
_atom_sites_solution_primary direct
_atom_sites_solution_secondary difmap
_audit_creation_method SHELXL-97
_cell_angle_alpha 90.00
_cell_angle_beta 90.00
_cell_angle_gamma 90.00
_cell_formula_units_Z 8
_cell_length_a 27.574(3)
_cell_length_b 13.8942(17)
_cell_length_c 44.874(6)
_cell_measurement_temperature 90(2)
_cell_volume 17192(4)
_computing_structure_refinement 'SHELXL-97 (Sheldrick, 1997)'
_computing_structure_solution 'SHELXS-97 (Sheldrick, 1990)'
_diffrn_ambient_temperature 90(2)
_diffrn_measured_fraction_theta_full 0.999
_diffrn_measured_fraction_theta_max 0.999
_diffrn_measurement_device_type 'Bruker SMART CCD area detector system'
_diffrn_measurement_method omega_scan
_diffrn_radiation_monochromator graphite
_diffrn_radiation_source 'fine-focus sealed tube'
_diffrn_radiation_type MoK\a
_diffrn_radiation_wavelength 0.71073
_diffrn_reflns_av_R_equivalents 0.0509
_diffrn_reflns_av_sigmaI/netI 0.0304
_diffrn_reflns_limit_h_max 34
_diffrn_reflns_limit_h_min -34
_diffrn_reflns_limit_k_max 17
_diffrn_reflns_limit_k_min -17
_diffrn_reflns_limit_l_max 56
_diffrn_reflns_limit_l_min -56
_diffrn_reflns_number 171751
_diffrn_reflns_theta_full 26.37
_diffrn_reflns_theta_max 26.37
_diffrn_reflns_theta_min 1.48
_exptl_absorpt_coefficient_mu 3.018
_exptl_absorpt_correction_T_max 0.7123
_exptl_absorpt_correction_T_min 0.5822
_exptl_absorpt_correction_type empirical
_exptl_absorpt_process_details SADABS
_exptl_crystal_colour yellow
_exptl_crystal_density_diffrn 1.419
_exptl_crystal_density_method 'not measured'
_exptl_crystal_description prism
_exptl_crystal_F_000 7952
_exptl_crystal_size_max 0.20
_exptl_crystal_size_mid 0.14
_exptl_crystal_size_min 0.12
_platon_squeeze_details
;
;
_refine_diff_density_max 2.459
_refine_diff_density_min -2.242
_refine_diff_density_rms 0.179
_refine_ls_extinction_method none
_refine_ls_goodness_of_fit_ref 0.616
_refine_ls_hydrogen_treatment constr
_refine_ls_matrix_type full
_refine_ls_number_parameters 877
_refine_ls_number_reflns 17586
_refine_ls_number_restraints 306
_refine_ls_restrained_S_all 0.614
_refine_ls_R_factor_all 0.0939
_refine_ls_R_factor_gt 0.0804
_refine_ls_shift/su_max 0.002
_refine_ls_shift/su_mean 0.000
_refine_ls_structure_factor_coef Fsqd
_refine_ls_weighting_details 'calc w=1/[\s^2^(Fo^2^)+(0.1247P)^2^+895.4056P] where P=(Fo^2^+2Fc^2^)/3'
_refine_ls_weighting_scheme calc
_refine_ls_wR_factor_gt 0.1978
_refine_ls_wR_factor_ref 0.2084
_reflns_number_gt 14315
_reflns_number_total 17586
_reflns_threshold_expression >2sigma(I)
_cod_data_source_file c1cc15053g.txt
_cod_data_source_block pbca
_cod_original_sg_symbol_Hall '-P 2ac 2ab '
_cod_original_sg_symbol_H-M Pbca
_cod_database_code 7107015

loop_
_symmetry_equiv_pos_as_xyz
'x, y, z'
'-x+1/2, -y, z+1/2'
'-x, y+1/2, -z+1/2'
'x+1/2, -y+1/2, -z'
'-x, -y, -z'
'x-1/2, y, -z-1/2'
'x, -y-1/2, z-1/2'
'-x-1/2, y-1/2, z'

loop_
_atom_site_label
_atom_site_type_symbol
_atom_site_fract_x
_atom_site_fract_y
_atom_site_fract_z
_atom_site_U_iso_or_equiv
_atom_site_adp_type
_atom_site_occupancy
_atom_site_symmetry_multiplicity
_atom_site_calc_flag
_atom_site_refinement_flags
_atom_site_disorder_assembly
_atom_site_disorder_group
C1X C 0.8249(9) 0.7425(16) 0.8094(4) 0.050(5) Uani 0.514(13) 1 d PDU A 1
C2X C 0.8640(9) 0.754(2) 0.7873(5) 0.068(7) Uani 0.514(13) 1 d PDU A 1
H2X H 0.8961 0.7360 0.7924 0.081 Uiso 0.514(13) 1 calc PR A 1
C3X C 0.8548(9) 0.791(2) 0.7592(6) 0.069(8) Uani 0.514(13) 1 d PDU A 1
H3X H 0.8808 0.8078 0.7464 0.083 Uiso 0.514(13) 1 calc PR A 1
C4X C 0.8083(10) 0.803(3) 0.7504(6) 0.067(9) Uani 0.514(13) 1 d PDU A 1
H4X H 0.8019 0.8219 0.7304 0.080 Uiso 0.514(13) 1 calc PR A 1
C5X C 0.7704(9) 0.789(2) 0.7692(5) 0.052(7) Uani 0.514(13) 1 d PDU A 1
H5X H 0.7383 0.8001 0.7622 0.063 Uiso 0.514(13) 1 calc PR A 1
C6X C 0.7773(8) 0.7585(19) 0.7995(4) 0.048(6) Uani 0.514(13) 1 d PDU A 1
C7X C 0.7393(8) 0.7383(19) 0.8210(5) 0.063(7) Uani 0.514(13) 1 d PDU A 1
C8X C 0.6921(9) 0.7459(16) 0.8111(4) 0.045(5) Uani 0.514(13) 1 d PDU A 1
H8X H 0.6861 0.7625 0.7909 0.054 Uiso 0.514(13) 1 calc PR A 1
C9X C 0.6524(7) 0.7296(16) 0.8304(5) 0.058(6) Uani 0.514(13) 1 d PDU A 1
C10X C 0.6650(8) 0.6964(16) 0.8588(4) 0.041(5) Uani 0.514(13) 1 d PDU A 1
H10X H 0.6396 0.6761 0.8716 0.049 Uiso 0.514(13) 1 calc PR A 1
C11X C 0.7133(8) 0.6910(19) 0.8698(5) 0.069(7) Uani 0.514(13) 1 d PDU A 1
H11X H 0.7200 0.6748 0.8900 0.083 Uiso 0.514(13) 1 calc PR A 1
C12X C 0.7515(7) 0.7113(19) 0.8488(5) 0.058(6) Uani 0.514(13) 1 d PDU A 1
C13X C 0.8000(8) 0.7034(17) 0.8596(5) 0.060(6) Uani 0.514(13) 1 d PDU A 1
C14X C 0.8126(8) 0.6838(19) 0.8881(5) 0.062(7) Uani 0.514(13) 1 d PDU A 1
H14X H 0.7867 0.6798 0.9020 0.075 Uiso 0.514(13) 1 calc PR A 1
C15X C 0.8585(8) 0.6688(18) 0.8994(5) 0.064(7) Uani 0.514(13) 1 d PDU A 1
H15X H 0.8642 0.6520 0.9196 0.077 Uiso 0.514(13) 1 calc PR A 1
C16X C 0.8970(8) 0.6808(16) 0.8781(5) 0.063(6) Uani 0.514(13) 1 d PDU A 1
H16X H 0.9297 0.6700 0.8838 0.076 Uiso 0.514(13) 1 calc PR A 1
C17X C 0.8862(7) 0.7076(14) 0.8496(4) 0.054(5) Uani 0.514(13) 1 d PDU A 1
H17X H 0.9124 0.7217 0.8366 0.064 Uiso 0.514(13) 1 calc PR A 1
C18X C 0.8382(7) 0.7158(16) 0.8382(4) 0.055(6) Uani 0.514(13) 1 d PDU A 1
C19X C 0.6041(10) 0.741(3) 0.8175(8) 0.090(10) Uani 0.514(13) 1 d PDU A 1
H19X H 0.6014 0.7672 0.7980 0.107 Uiso 0.514(13) 1 calc PR A 1
C20X C 0.563(2) 0.717(6) 0.8323(16) 0.25(3) Uani 0.514(13) 1 d PDU A 1
H20A H 0.5651 0.6908 0.8519 0.300 Uiso 0.514(13) 1 calc PR A 1
H20B H 0.5324 0.7254 0.8231 0.300 Uiso 0.514(13) 1 calc PR A 1
C1Y C 0.8002(9) 0.7400(15) 0.8121(4) 0.042(5) Uani 0.486(13) 1 d PDU A 2
C2Y C 0.8434(9) 0.752(2) 0.7961(5) 0.060(7) Uani 0.486(13) 1 d PDU A 2
H2Y H 0.8744 0.7418 0.8048 0.072 Uiso 0.486(13) 1 calc PR A 2
C3Y C 0.8376(11) 0.779(2) 0.7662(5) 0.063(7) Uani 0.486(13) 1 d PDU A 2
H3Y H 0.8669 0.7855 0.7553 0.075 Uiso 0.486(13) 1 calc PR A 2
C4Y C 0.7954(9) 0.798(3) 0.7500(7) 0.060(9) Uani 0.486(13) 1 d PDU A 2
H4Y H 0.7953 0.8204 0.7299 0.071 Uiso 0.486(13) 1 calc PR A 2
C5Y C 0.7534(11) 0.781(3) 0.7666(5) 0.060(8) Uani 0.486(13) 1 d PDU A 2
H5Y H 0.7226 0.7879 0.7574 0.072 Uiso 0.486(13) 1 calc PR A 2
C6Y C 0.7563(8) 0.7544(16) 0.7966(4) 0.039(5) Uani 0.486(13) 1 d PDU A 2
C7Y C 0.7168(8) 0.7419(18) 0.8158(5) 0.048(6) Uani 0.486(13) 1 d PDU A 2
C8Y C 0.6702(9) 0.749(2) 0.8034(6) 0.069(8) Uani 0.486(13) 1 d PDU A 2
H8Y H 0.6669 0.7697 0.7833 0.083 Uiso 0.486(13) 1 calc PR A 2
C9Y C 0.6283(10) 0.728(2) 0.8198(6) 0.073(8) Uani 0.486(13) 1 d PDU A 2
H9Y H 0.5972 0.7307 0.8108 0.087 Uiso 0.486(13) 1 calc PR A 2
C10Y C 0.6337(11) 0.701(3) 0.8498(7) 0.110(13) Uani 0.486(13) 1 d PDU A 2
H10Y H 0.6054 0.6926 0.8616 0.132 Uiso 0.486(13) 1 calc PR A 2
C11Y C 0.6792(10) 0.688(4) 0.8631(8) 0.100(16) Uani 0.486(13) 1 d PDU A 2
H11Y H 0.6816 0.6628 0.8828 0.120 Uiso 0.486(13) 1 calc PR A 2
C12Y C 0.7211(8) 0.7107(14) 0.8470(5) 0.050(5) Uani 0.486(13) 1 d PDU A 2
C13Y C 0.7671(8) 0.702(2) 0.8603(5) 0.060(7) Uani 0.486(13) 1 d PDU A 2
C14Y C 0.7682(9) 0.680(2) 0.8907(5) 0.075(8) Uani 0.486(13) 1 d PDU A 2
H14Y H 0.7398 0.6713 0.9024 0.090 Uiso 0.486(13) 1 calc PR A 2
C15Y C 0.8153(8) 0.673(2) 0.9021(6) 0.064(7) Uani 0.486(13) 1 d PDU A 2
H15Y H 0.8192 0.6606 0.9227 0.077 Uiso 0.486(13) 1 calc PR A 2
C16Y C 0.8572(9) 0.683(2) 0.8846(5) 0.070(8) Uani 0.486(13) 1 d PDU A 2
C17Y C 0.8504(8) 0.7043(16) 0.8544(5) 0.051(6) Uani 0.486(13) 1 d PDU A 2
H17Y H 0.8779 0.7133 0.8420 0.062 Uiso 0.486(13) 1 calc PR A 2
C18Y C 0.8040(8) 0.7128(18) 0.8421(5) 0.059(6) Uani 0.486(13) 1 d PDU A 2
C19Y C 0.8980(9) 0.674(2) 0.9021(7) 0.086(9) Uani 0.486(13) 1 d PDU A 2
H19Y H 0.8961 0.6733 0.9233 0.103 Uiso 0.486(13) 1 calc PR A 2
C20Y C 0.9431(11) 0.665(2) 0.8870(8) 0.089(10) Uani 0.486(13) 1 d PDU A 2
H20C H 0.9440 0.6657 0.8659 0.107 Uiso 0.486(13) 1 calc PR A 2
H20D H 0.9723 0.6586 0.8981 0.107 Uiso 0.486(13) 1 calc PR A 2
C1 C 0.8222(3) -0.0377(5) 0.84945(19) 0.0294(17) Uani 1 1 d . . .
C2 C 0.8702(3) -0.0513(6) 0.86466(17) 0.0275(16) Uani 1 1 d . . .
C3 C 0.9133(3) -0.0496(8) 0.8482(2) 0.042(2) Uani 1 1 d . . .
H3 H 0.9133 -0.0384 0.8274 0.050 Uiso 1 1 calc R . .
C4 C 0.9554(3) -0.0650(7) 0.8637(2) 0.0372(19) Uani 1 1 d . . .
H4 H 0.9851 -0.0613 0.8530 0.045 Uiso 1 1 calc R . .
C5 C 0.9167(3) -0.0859(6) 0.9077(2) 0.0352(19) Uani 1 1 d . . .
H5 H 0.9173 -0.0974 0.9285 0.042 Uiso 1 1 calc R . .
C6 C 0.8723(3) -0.0708(6) 0.8943(2) 0.0355(19) Uani 1 1 d . . .
H6 H 0.8433 -0.0741 0.9057 0.043 Uiso 1 1 calc R . .
C7 C 0.7407(3) -0.0389(5) 0.85146(17) 0.0248(15) Uani 1 1 d . . .
C8 C 0.6948(3) -0.0580(6) 0.86770(18) 0.0285(16) Uani 1 1 d . . .
C9 C 0.6504(3) -0.0435(6) 0.8537(2) 0.039(2) Uani 1 1 d . . .
H9 H 0.6487 -0.0195 0.8339 0.046 Uiso 1 1 calc R . .
C10 C 0.6085(3) -0.0655(7) 0.8696(2) 0.040(2) Uani 1 1 d . . .
H10 H 0.5781 -0.0558 0.8601 0.048 Uiso 1 1 calc R . .
C11 C 0.6519(3) -0.1103(6) 0.91045(19) 0.0347(18) Uani 1 1 d . . .
H11 H 0.6523 -0.1328 0.9304 0.042 Uiso 1 1 calc R . .
C12 C 0.6962(3) -0.0913(6) 0.89679(19) 0.0313(17) Uani 1 1 d . . .
H12 H 0.7261 -0.1007 0.9070 0.038 Uiso 1 1 calc R . .
C13 C 0.7780(3) -0.0005(5) 0.80833(19) 0.0311(17) Uani 1 1 d . . .
C14 C 0.7753(3) 0.0281(5) 0.77653(17) 0.0293(17) Uani 1 1 d . . .
C15 C 0.8145(3) 0.0562(6) 0.7604(2) 0.0352(18) Uani 1 1 d . . .
H15 H 0.8458 0.0517 0.7691 0.042 Uiso 1 1 calc R . .
C16 C 0.8101(3) 0.0906(7) 0.7322(2) 0.039(2) Uani 1 1 d . . .
H16 H 0.8383 0.1102 0.7218 0.047 Uiso 1 1 calc R . .
C17 C 0.7280(3) 0.0655(6) 0.7328(2) 0.0355(19) Uani 1 1 d . . .
H17 H 0.6977 0.0647 0.7228 0.043 Uiso 1 1 calc R . .
C18 C 0.7298(3) 0.0321(5) 0.76197(19) 0.0297(17) Uani 1 1 d . . .
H18 H 0.7011 0.0124 0.7719 0.036 Uiso 1 1 calc R . .
C19 C 1.1014(4) 0.3016(6) 0.9381(2) 0.036(2) Uani 1 1 d . . .
C20 C 1.0877(3) 0.1998(6) 0.93235(18) 0.0296(17) Uani 1 1 d . . .
C21 C 1.0910(4) 0.1568(6) 0.9060(2) 0.039(2) Uani 1 1 d . . .
H21 H 1.1045 0.1909 0.8896 0.047 Uiso 1 1 calc R . .
C22 C 1.0752(3) 0.0648(7) 0.9020(2) 0.039(2) Uani 1 1 d . . .
H22 H 1.0803 0.0353 0.8831 0.047 Uiso 1 1 calc R . .
C23 C 1.0479(4) 0.0580(6) 0.94916(18) 0.044(2) Uani 1 1 d . . .
H23 H 1.0320 0.0236 0.9646 0.052 Uiso 1 1 calc R . .
C24 C 1.0639(4) 0.1474(6) 0.9548(2) 0.047(3) Uani 1 1 d . . .
H24 H 1.0591 0.1752 0.9739 0.056 Uiso 1 1 calc R . .
C25 C 1.0947(3) 0.4391(6) 0.96420(19) 0.0340(18) Uani 1 1 d . . .
C26 C 1.0784(3) 0.4911(6) 0.99121(17) 0.0290(17) Uani 1 1 d . . .
C27 C 1.0573(4) 0.4423(6) 1.0147(2) 0.038(2) Uani 1 1 d . . .
H27 H 1.0512 0.3752 1.0133 0.046 Uiso 1 1 calc R . .
C28 C 1.0450(4) 0.4921(7) 1.0406(2) 0.047(2) Uani 1 1 d . . .
H28 H 1.0314 0.4578 1.0569 0.056 Uiso 1 1 calc R . .
C29 C 1.0694(4) 0.6354(7) 1.0191(2) 0.042(2) Uani 1 1 d . . .
H29 H 1.0719 0.7035 1.0202 0.050 Uiso 1 1 calc R . .
C30 C 1.0837(4) 0.5897(7) 0.9931(2) 0.045(2) Uani 1 1 d . . .
H30 H 1.0968 0.6254 0.9769 0.054 Uiso 1 1 calc R . .
C31 C 1.1357(3) 0.4378(6) 0.9203(2) 0.038(2) Uani 1 1 d . . .
C32 C 1.1602(3) 0.4923(6) 0.89674(17) 0.0322(18) Uani 1 1 d . . .
C33 C 1.1594(4) 0.5918(6) 0.8962(2) 0.052(3) Uani 1 1 d . . .
H33 H 1.1431 0.6264 0.9115 0.062 Uiso 1 1 calc R . .
C34 C 1.1822(4) 0.6405(7) 0.8735(2) 0.047(2) Uani 1 1 d . . .
H34 H 1.1812 0.7088 0.8735 0.056 Uiso 1 1 calc R . .
C35 C 1.2048(4) 0.5011(7) 0.8512(2) 0.049(2) Uani 1 1 d . . .
H35 H 1.2189 0.4688 0.8346 0.059 Uiso 1 1 calc R . .
C36 C 1.1843(5) 0.4441(7) 0.8740(2) 0.055(3) Uani 1 1 d . . .
H36 H 1.1868 0.3759 0.8737 0.066 Uiso 1 1 calc R . .
I1 I 1.06187(3) 0.83002(5) 1.07709(2) 0.0702(3) Uani 1 1 d . . .
I2 I 0.97823(3) 0.57865(11) 1.11487(3) 0.1060(5) Uani 1 1 d . . .
I3 I 1.07515(3) -0.19941(6) 0.87601(2) 0.0675(2) Uani 1 1 d . . .
I4 I 1.00417(3) -0.19371(4) 0.964785(15) 0.04604(17) Uani 1 1 d . . .
I5 I 0.80588(3) 0.33247(5) 0.687779(17) 0.04905(18) Uani 1 1 d . . .
I6 I 0.66896(3) 0.18598(6) 0.666677(19) 0.0623(2) Uani 1 1 d . . .
N1 N 1.2058(3) 0.5959(5) 0.85112(16) 0.0394(18) Uani 1 1 d . . .
N2 N 1.0521(3) 0.5877(5) 1.04310(17) 0.0356(16) Uani 1 1 d . . .
N3 N 1.0534(3) 0.0154(5) 0.92270(15) 0.0325(15) Uani 1 1 d . . .
N4 N 1.1191(3) 0.4898(5) 0.94372(16) 0.0366(17) Uani 1 1 d . . .
N5 N 1.1298(3) 0.3437(5) 0.91701(17) 0.0394(17) Uani 1 1 d . . .
N6 N 1.0842(3) 0.3464(6) 0.96187(15) 0.0393(18) Uani 1 1 d . . .
N7 N 0.9576(3) -0.0852(5) 0.89350(17) 0.0356(16) Uani 1 1 d . . .
N8 N 0.6086(2) -0.0990(5) 0.89724(16) 0.0326(15) Uani 1 1 d . . .
N9 N 0.7657(3) 0.0978(5) 0.71855(15) 0.0310(15) Uani 1 1 d . . .
N10 N 0.7829(2) -0.0504(4) 0.86568(15) 0.0259(13) Uani 1 1 d . . .
N11 N 0.8225(2) -0.0138(5) 0.81963(14) 0.0277(14) Uani 1 1 d . . .
N12 N 0.7366(3) -0.0146(5) 0.82213(14) 0.0303(15) Uani 1 1 d . . .
Zn1 Zn 1.04587(4) 0.65183(8) 1.08412(3) 0.0406(3) Uani 1 1 d . . .
Zn2 Zn 1.02245(4) -0.11702(7) 0.91404(2) 0.0311(2) Uani 1 1 d . . .
Zn3 Zn 0.75854(4) 0.17576(7) 0.68001(2) 0.0351(2) Uani 1 1 d . . .

loop_
_atom_site_aniso_label
_atom_site_aniso_U_11
_atom_site_aniso_U_22
_atom_site_aniso_U_33
_atom_site_aniso_U_23
_atom_site_aniso_U_13
_atom_site_aniso_U_12
C1X 0.055(9) 0.038(8) 0.057(9) -0.021(7) 0.014(8) -0.003(8)
C2X 0.072(10) 0.059(10) 0.073(10) -0.011(8) -0.003(8) -0.006(8)
C3X 0.069(11) 0.057(10) 0.081(11) -0.014(8) 0.014(9) 0.003(8)
C4X 0.075(12) 0.056(12) 0.069(12) -0.012(8) 0.004(9) 0.004(9)
C5X 0.056(10) 0.041(9) 0.060(10) -0.004(7) -0.006(8) 0.002(8)
C6X 0.045(9) 0.046(9) 0.053(9) -0.007(7) -0.004(8) 0.000(8)
C7X 0.066(10) 0.049(9) 0.074(10) -0.010(8) -0.007(8) 0.001(8)
C8X 0.048(9) 0.037(8) 0.051(8) -0.012(7) -0.016(7) 0.008(8)
C9X 0.067(9) 0.040(8) 0.067(9) -0.014(7) -0.011(8) 0.014(7)
C10X 0.043(8) 0.035(8) 0.043(8) -0.021(6) -0.004(7) 0.005(7)
C11X 0.069(10) 0.063(10) 0.075(10) -0.006(8) -0.004(8) 0.011(8)
C12X 0.064(10) 0.048(9) 0.062(9) -0.006(8) -0.014(8) 0.002(8)
C13X 0.064(10) 0.046(9) 0.069(10) -0.015(8) -0.003(8) 0.003(8)
C14X 0.072(10) 0.046(9) 0.069(10) -0.011(8) -0.006(8) 0.002(8)
C15X 0.078(10) 0.045(9) 0.068(10) -0.009(8) -0.003(8) 0.006(8)
C16X 0.071(10) 0.046(9) 0.073(10) -0.011(8) -0.007(8) 0.002(8)
C17X 0.065(9) 0.029(7) 0.067(9) -0.016(7) 0.003(8) 0.004(7)
C18X 0.061(9) 0.046(8) 0.059(9) -0.014(8) 0.000(8) -0.007(7)
C19X 0.092(13) 0.085(12) 0.091(12) -0.011(9) -0.003(9) -0.006(9)
C20X 0.25(3) 0.25(3) 0.25(3) 0.0000(10) 0.0000(10) 0.0000(10)
C1Y 0.050(9) 0.026(7) 0.052(9) -0.018(7) 0.001(8) 0.007(7)
C2Y 0.061(10) 0.051(9) 0.067(10) -0.002(8) 0.009(8) -0.002(8)
C3Y 0.070(11) 0.048(10) 0.070(11) -0.005(8) 0.000(9) 0.001(8)
C4Y 0.064(11) 0.044(11) 0.071(12) -0.010(8) 0.004(9) -0.001(9)
C5Y 0.063(11) 0.055(11) 0.063(11) -0.009(8) -0.001(8) 0.008(9)
C6Y 0.039(9) 0.028(7) 0.050(9) -0.015(7) 0.001(7) 0.003(7)
C7Y 0.047(10) 0.040(8) 0.055(9) -0.019(7) -0.002(8) 0.007(8)
C8Y 0.070(11) 0.061(10) 0.075(11) -0.011(8) 0.000(9) -0.004(9)
C9Y 0.072(11) 0.065(11) 0.081(11) -0.015(9) -0.002(9) 0.007(9)
C10Y 0.116(15) 0.105(15) 0.108(15) -0.001(9) -0.002(10) 0.003(10)
C11Y 0.101(18) 0.095(18) 0.105(18) -0.016(9) -0.003(10) -0.005(10)
C12Y 0.065(9) 0.023(7) 0.062(9) -0.005(7) 0.012(8) 0.010(7)
C13Y 0.061(10) 0.052(9) 0.068(10) -0.024(8) 0.002(8) 0.000(8)
C14Y 0.082(11) 0.065(11) 0.078(11) -0.001(8) -0.009(9) 0.007(8)
C15Y 0.076(11) 0.054(10) 0.063(10) 0.000(8) -0.006(8) 0.001(8)
C16Y 0.085(11) 0.051(10) 0.075(11) -0.008(9) -0.006(9) -0.002(8)
C17Y 0.059(9) 0.039(8) 0.056(9) -0.007(7) 0.004(8) -0.007(7)
C18Y 0.071(10) 0.042(9) 0.065(10) -0.005(8) 0.008(8) 0.001(8)
C19Y 0.094(12) 0.074(12) 0.090(12) -0.001(9) -0.011(9) -0.004(9)
C20Y 0.090(12) 0.084(12) 0.095(12) -0.011(9) -0.012(9) -0.011(9)
C1 0.031(4) 0.014(3) 0.043(5) -0.007(3) -0.003(4) 0.002(3)
C2 0.025(4) 0.029(4) 0.029(4) -0.008(3) 0.003(3) -0.009(3)
C3 0.037(5) 0.057(6) 0.030(4) -0.003(4) -0.001(4) -0.007(4)
C4 0.031(4) 0.047(5) 0.034(4) -0.001(4) 0.012(4) -0.007(4)
C5 0.037(5) 0.032(4) 0.037(4) 0.006(4) -0.008(4) -0.007(4)
C6 0.020(4) 0.037(5) 0.049(5) 0.005(4) 0.003(4) -0.001(3)
C7 0.026(4) 0.019(3) 0.030(4) -0.008(3) -0.001(3) 0.001(3)
C8 0.029(4) 0.027(4) 0.029(4) -0.004(3) -0.001(3) -0.003(3)
C9 0.046(5) 0.029(4) 0.040(5) -0.010(4) 0.001(4) -0.001(4)
C10 0.029(4) 0.046(5) 0.046(5) -0.026(4) -0.007(4) 0.000(4)
C11 0.041(5) 0.036(4) 0.027(4) -0.010(3) -0.006(4) 0.001(4)
C12 0.028(4) 0.030(4) 0.036(4) -0.008(3) 0.003(3) -0.004(3)
C13 0.044(5) 0.015(3) 0.035(4) 0.002(3) 0.003(4) -0.005(3)
C14 0.041(5) 0.020(4) 0.026(4) -0.008(3) -0.004(3) 0.001(3)
C15 0.033(4) 0.037(5) 0.036(4) 0.000(4) 0.003(4) 0.005(4)
C16 0.040(5) 0.045(5) 0.033(4) 0.008(4) 0.007(4) 0.002(4)
C17 0.049(5) 0.018(4) 0.040(5) -0.002(3) -0.012(4) -0.001(3)
C18 0.030(4) 0.019(3) 0.041(4) -0.008(3) 0.006(3) -0.002(3)
C19 0.052(5) 0.022(4) 0.035(4) 0.009(3) -0.013(4) -0.006(4)
C20 0.034(4) 0.023(4) 0.032(4) 0.005(3) -0.004(3) -0.001(3)
C21 0.056(6) 0.017(4) 0.044(5) 0.007(3) 0.020(4) -0.005(4)
C22 0.039(5) 0.043(5) 0.035(4) 0.000(4) 0.011(4) -0.010(4)
C23 0.086(7) 0.027(4) 0.018(4) 0.000(3) -0.003(4) -0.017(5)
C24 0.081(7) 0.025(4) 0.034(5) -0.001(4) -0.005(5) -0.019(5)
C25 0.042(5) 0.027(4) 0.033(4) -0.005(3) -0.009(4) -0.010(4)
C26 0.033(4) 0.028(4) 0.026(4) 0.001(3) -0.005(3) -0.012(3)
C27 0.053(5) 0.024(4) 0.037(5) 0.006(3) -0.002(4) -0.007(4)
C28 0.051(6) 0.033(5) 0.057(6) 0.003(4) -0.006(5) -0.001(4)
C29 0.065(6) 0.030(4) 0.030(4) 0.007(4) -0.005(4) 0.000(4)
C30 0.062(6) 0.028(4) 0.044(5) 0.009(4) -0.002(5) -0.002(4)
C31 0.042(5) 0.031(4) 0.042(5) 0.008(4) -0.007(4) -0.003(4)
C32 0.050(5) 0.026(4) 0.020(4) -0.002(3) 0.000(3) -0.004(4)
C33 0.085(8) 0.020(4) 0.052(6) 0.004(4) 0.022(6) 0.002(5)
C34 0.066(7) 0.026(4) 0.050(6) 0.000(4) 0.028(5) -0.007(4)
C35 0.079(7) 0.028(4) 0.040(5) 0.000(4) 0.003(5) -0.004(5)
C36 0.102(9) 0.020(4) 0.042(5) -0.009(4) 0.015(6) -0.007(5)
I1 0.0766(6) 0.0344(4) 0.0996(7) -0.0156(4) -0.0030(5) 0.0157(3)
I2 0.0461(5) 0.1585(12) 0.1135(9) 0.0433(8) -0.0038(5) 0.0068(6)
I3 0.0714(5) 0.0583(5) 0.0727(5) -0.0100(4) 0.0213(4) 0.0187(4)
I4 0.0557(4) 0.0355(3) 0.0470(3) 0.0187(3) -0.0004(3) -0.0039(3)
I5 0.0537(4) 0.0304(3) 0.0630(4) -0.0099(3) 0.0013(3) -0.0001(3)
I6 0.0575(4) 0.0640(5) 0.0653(5) 0.0139(4) -0.0249(4) 0.0001(4)
N1 0.065(5) 0.027(4) 0.026(3) 0.000(3) 0.004(3) -0.002(3)
N2 0.034(4) 0.033(4) 0.040(4) -0.001(3) -0.009(3) 0.002(3)
N3 0.040(4) 0.027(3) 0.031(3) 0.007(3) 0.007(3) 0.004(3)
N4 0.050(4) 0.023(3) 0.037(4) 0.005(3) -0.001(3) -0.013(3)
N5 0.055(5) 0.026(4) 0.036(4) 0.002(3) -0.007(4) -0.005(3)
N6 0.057(5) 0.038(4) 0.023(3) 0.005(3) -0.006(3) -0.012(4)
N7 0.032(4) 0.028(4) 0.047(4) -0.002(3) -0.009(3) -0.005(3)
N8 0.029(3) 0.033(4) 0.036(4) -0.015(3) 0.000(3) 0.000(3)
N9 0.040(4) 0.024(3) 0.029(3) -0.009(3) -0.002(3) 0.004(3)
N10 0.026(3) 0.018(3) 0.034(3) -0.006(3) -0.004(3) -0.002(2)
N11 0.032(3) 0.028(3) 0.023(3) -0.007(3) 0.003(3) 0.009(3)
N12 0.044(4) 0.021(3) 0.025(3) -0.006(3) -0.011(3) -0.003(3)
Zn1 0.0346(5) 0.0386(6) 0.0486(6) -0.0065(5) -0.0030(5) 0.0086(4)
Zn2 0.0312(5) 0.0258(5) 0.0364(5) 0.0023(4) 0.0001(4) -0.0018(4)
Zn3 0.0465(6) 0.0269(5) 0.0319(5) -0.0018(4) -0.0037(4) 0.0061(4)

loop_
_atom_type_symbol
_atom_type_description
_atom_type_scat_dispersion_real
_atom_type_scat_dispersion_imag
_atom_type_scat_source
C C 0.0033 0.0016 'International Tables Vol C Tables 4.2.6.8 and 6.1.1.4'
H H 0.0000 0.0000 'International Tables Vol C Tables 4.2.6.8 and 6.1.1.4'
N N 0.0061 0.0033 'International Tables Vol C Tables 4.2.6.8 and 6.1.1.4'
O O 0.0106 0.0060 'International Tables Vol C Tables 4.2.6.8 and 6.1.1.4'
Zn Zn 0.2839 1.4301 'International Tables Vol C Tables 4.2.6.8 and 6.1.1.4'
I I -0.4742 1.8119 'International Tables Vol C Tables 4.2.6.8 and 6.1.1.4'

loop_
_geom_angle_atom_site_label_1
_geom_angle_atom_site_label_2
_geom_angle_atom_site_label_3
_geom_angle
_geom_angle_site_symmetry_1
_geom_angle_site_symmetry_3
C6X C1X C18X 125.6(18) . .
C6X C1X C2X 116.9(16) . .
C18X C1X C2X 117(2) . .
C3X C2X C1X 121(2) . .
C3X C2X H2X 119.3 . .
C1X C2X H2X 119.3 . .
C2X C3X C4X 119(2) . .
C2X C3X H3X 120.4 . .
C4X C3X H3X 120.4 . .
C5X C4X C3X 122(2) . .
C5X C4X H4X 119.1 . .
C3X C4X H4X 119.1 . .
C4X C5X C6X 122(2) . .
C4X C5X H5X 119.0 . .
C6X C5X H5X 119.0 . .
C1X C6X C7X 115.7(17) . .
C1X C6X C5X 118.1(17) . .
C7X C6X C5X 126(2) . .
C12X C7X C8X 123.7(18) . .
C12X C7X C6X 119.3(18) . .
C8X C7X C6X 117(2) . .
C7X C8X C9X 121.5(18) . .
C7X C8X H8X 119.2 . .
C9X C8X H8X 119.2 . .
C10X C9X C8X 114.7(16) . .
C10X C9X C19X 129(2) . .
C8X C9X C19X 116(2) . .
C11X C10X C9X 124.6(18) . .
C11X C10X H10X 117.7 . .
C9X C10X H10X 117.7 . .
C12X C11X C10X 116.5(18) . .
C12X C11X H11X 121.7 . .
C10X C11X H11X 121.7 . .
C7X C12X C11X 118.5(17) . .
C7X C12X C13X 124.8(18) . .
C11X C12X C13X 116.7(19) . .
C14X C13X C12X 125(2) . .
C14X C13X C18X 117.9(18) . .
C12X C13X C18X 116.8(17) . .
C13X C14X C15X 128(2) . .
C13X C14X H14X 116.1 . .
C15X C14X H14X 116.1 . .
C14X C15X C16X 114.6(19) . .
C14X C15X H15X 122.7 . .
C16X C15X H15X 122.7 . .
C17X C16X C15X 119.5(19) . .
C17X C16X H16X 120.2 . .
C15X C16X H16X 120.2 . .
C16X C17X C18X 124.2(19) . .
C16X C17X H17X 117.9 . .
C18X C17X H17X 117.9 . .
C1X C18X C17X 127(2) . .
C1X C18X C13X 117.4(17) . .
C17X C18X C13X 115.5(16) . .
C20X C19X C9X 122(5) . .
C20X C19X H19X 118.8 . .
C9X C19X H19X 118.8 . .
C19X C20X H20A 120.0 . .
C19X C20X H20B 120.0 . .
H20A C20X H20B 120.0 . .
C6Y C1Y C18Y 125(2) . .
C6Y C1Y C2Y 117.5(18) . .
C18Y C1Y C2Y 117(2) . .
C1Y C2Y C3Y 115(2) . .
C1Y C2Y H2Y 122.5 . .
C3Y C2Y H2Y 122.5 . .
C4Y C3Y C2Y 130(3) . .
C4Y C3Y H3Y 114.9 . .
C2Y C3Y H3Y 114.9 . .
C5Y C4Y C3Y 112(3) . .
C5Y C4Y H4Y 123.9 . .
C3Y C4Y H4Y 123.9 . .
C4Y C5Y C6Y 121(3) . .
C4Y C5Y H5Y 119.6 . .
C6Y C5Y H5Y 119.6 . .
C1Y C6Y C7Y 110.3(19) . .
C1Y C6Y C5Y 124(2) . .
C7Y C6Y C5Y 126(2) . .
C12Y C7Y C6Y 124(2) . .
C12Y C7Y C8Y 118.2(19) . .
C6Y C7Y C8Y 117(2) . .
C9Y C8Y C7Y 122(2) . .
C9Y C8Y H8Y 119.0 . .
C7Y C8Y H8Y 119.0 . .
C8Y C9Y C10Y 118(2) . .
C8Y C9Y H9Y 120.9 . .
C10Y C9Y H9Y 120.9 . .
C11Y C10Y C9Y 123(3) . .
C11Y C10Y H10Y 118.7 . .
C9Y C10Y H10Y 118.7 . .
C12Y C11Y C10Y 119(3) . .
C12Y C11Y H11Y 120.5 . .
C10Y C11Y H11Y 120.5 . .
C7Y C12Y C13Y 120(2) . .
C7Y C12Y C11Y 119(2) . .
C13Y C12Y C11Y 120(2) . .
C18Y C13Y C14Y 128(2) . .
C18Y C13Y C12Y 115(2) . .
C14Y C13Y C12Y 117(2) . .
C13Y C14Y C15Y 113(2) . .
C13Y C14Y H14Y 123.5 . .
C15Y C14Y H14Y 123.5 . .
C16Y C15Y C14Y 124(3) . .
C16Y C15Y H15Y 118.1 . .
C14Y C15Y H15Y 118.1 . .
C19Y C16Y C15Y 110(2) . .
C19Y C16Y C17Y 133(2) . .
C15Y C16Y C17Y 117(2) . .
C16Y C17Y C18Y 122(2) . .
C16Y C17Y H17Y 119.2 . .
C18Y C17Y H17Y 119.2 . .
C13Y C18Y C1Y 125(2) . .
C13Y C18Y C17Y 116.8(19) . .
C1Y C18Y C17Y 118(2) . .
C16Y C19Y C20Y 117(3) . .
C16Y C19Y H19Y 121.6 . .
C20Y C19Y H19Y 121.6 . .
C19Y C20Y H20C 120.0 . .
C19Y C20Y H20D 120.0 . .
H20C C20Y H20D 120.0 . .
N10 C1 N11 125.0(7) . .
N10 C1 C2 117.2(7) . .
N11 C1 C2 117.8(7) . .
C6 C2 C3 119.0(8) . .
C6 C2 C1 120.5(7) . .
C3 C2 C1 120.5(7) . .
C4 C3 C2 116.7(8) . .
C4 C3 H3 121.6 . .
C2 C3 H3 121.6 . .
N7 C4 C3 124.3(8) . .
N7 C4 H4 117.8 . .
C3 C4 H4 117.8 . .
N7 C5 C6 123.9(8) . .
N7 C5 H5 118.0 . .
C6 C5 H5 118.0 . .
C2 C6 C5 119.6(8) . .
C2 C6 H6 120.2 . .
C5 C6 H6 120.2 . .
N10 C7 N12 124.2(7) . .
N10 C7 C8 119.1(7) . .
N12 C7 C8 116.6(7) . .
C12 C8 C9 120.0(8) . .
C12 C8 C7 119.9(7) . .
C9 C8 C7 120.1(8) . .
C8 C9 C10 117.8(9) . .
C8 C9 H9 121.1 . .
C10 C9 H9 121.1 . .
N8 C10 C9 123.9(8) . .
N8 C10 H10 118.1 . .
C9 C10 H10 118.1 . .
N8 C11 C12 124.4(8) . .
N8 C11 H11 117.8 . .
C12 C11 H11 117.8 . .
C8 C12 C11 116.9(8) . .
C8 C12 H12 121.5 . .
C11 C12 H12 121.5 . .
N12 C13 N11 126.6(7) . .
N12 C13 C14 116.7(8) . .
N11 C13 C14 116.6(7) . .
C15 C14 C18 116.6(8) . .
C15 C14 C13 123.3(8) . .
C18 C14 C13 120.0(8) . .
C14 C15 C16 121.8(9) . .
C14 C15 H15 119.1 . .
C16 C15 H15 119.1 . .
N9 C16 C15 121.4(8) . .
N9 C16 H16 119.3 . .
C15 C16 H16 119.3 . .
N9 C17 C18 123.5(8) . .
N9 C17 H17 118.3 . .
C18 C17 H17 118.3 . .
C17 C18 C14 118.6(8) . .
C17 C18 H18 120.7 . .
C14 C18 H18 120.7 . .
N6 C19 N5 124.3(8) . .
N6 C19 C20 119.7(8) . .
N5 C19 C20 115.9(8) . .
C21 C20 C24 115.9(8) . .
C21 C20 C19 124.2(8) . .
C24 C20 C19 119.3(8) . .
C20 C21 C22 121.1(8) . .
C20 C21 H21 119.4 . .
C22 C21 H21 119.4 . .
N3 C22 C21 123.2(9) . .
N3 C22 H22 118.4 . .
C21 C22 H22 118.4 . .
N3 C23 C24 122.7(9) . .
N3 C23 H23 118.7 . .
C24 C23 H23 118.7 . .
C23 C24 C20 119.9(9) . .
C23 C24 H24 120.0 . .
C20 C24 H24 120.0 . .
N6 C25 N4 124.5(8) . .
N6 C25 C26 118.3(8) . .
N4 C25 C26 117.2(7) . .
C30 C26 C27 119.0(8) . .
C30 C26 C25 120.1(8) . .
C27 C26 C25 120.9(7) . .
C28 C27 C26 119.7(8) . .
C28 C27 H27 120.2 . .
C26 C27 H27 120.2 . .
N2 C28 C27 121.6(10) . .
N2 C28 H28 119.2 . .
C27 C28 H28 119.2 . .
N2 C29 C30 123.1(9) . .
N2 C29 H29 118.4 . .
C30 C29 H29 118.4 . .
C26 C30 C29 118.4(9) . .
C26 C30 H30 120.8 . .
C29 C30 H30 120.8 . .
N4 C31 N5 124.9(8) . .
N4 C31 C32 116.1(8) . .
N5 C31 C32 119.0(9) . .
C36 C32 C33 118.5(8) . .
C36 C32 C31 120.2(8) . .
C33 C32 C31 121.3(8) . .
C34 C33 C32 119.8(9) . .
C34 C33 H33 120.1 . .
C32 C33 H33 120.1 . .
N1 C34 C33 123.1(9) . .
N1 C34 H34 118.4 . .
C33 C34 H34 118.4 . .
N1 C35 C36 124.8(9) . .
N1 C35 H35 117.6 . .
C36 C35 H35 117.6 . .
C32 C36 C35 117.0(8) . .
C32 C36 H36 121.5 . .
C35 C36 H36 121.5 . .
C35 N1 C34 116.7(8) . .
C35 N1 Zn3 123.7(7) . 3_756
C34 N1 Zn3 119.5(6) . 3_756
C29 N2 C28 118.0(9) . .
C29 N2 Zn1 122.0(6) . .
C28 N2 Zn1 119.4(7) . .
C22 N3 C23 117.0(8) . .
C22 N3 Zn2 121.7(6) . .
C23 N3 Zn2 121.0(6) . .
C31 N4 C25 114.9(7) . .
C31 N5 C19 114.6(8) . .
C19 N6 C25 116.3(8) . .
C5 N7 C4 116.4(7) . .
C5 N7 Zn2 122.3(6) . .
C4 N7 Zn2 121.2(6) . .
C10 N8 C11 117.1(8) . .
C10 N8 Zn1 120.4(6) . 4_457
C11 N8 Zn1 121.8(6) . 4_457
C17 N9 C16 117.8(7) . .
C17 N9 Zn3 121.4(6) . .
C16 N9 Zn3 120.1(6) . .
C1 N10 C7 115.9(7) . .
C13 N11 C1 113.3(7) . .
C13 N12 C7 114.9(7) . .
N2 Zn1 N8 98.0(3) . 4_557
N2 Zn1 I2 112.1(2) . .
N8 Zn1 I2 104.7(2) 4_557 .
N2 Zn1 I1 107.3(2) . .
N8 Zn1 I1 104.7(2) 4_557 .
I2 Zn1 I1 126.02(6) . .
N7 Zn2 N3 104.6(3) . .
N7 Zn2 I3 107.2(2) . .
N3 Zn2 I3 107.1(2) . .
N7 Zn2 I4 108.4(2) . .
N3 Zn2 I4 106.52(19) . .
I3 Zn2 I4 121.78(5) . .
N1 Zn3 N9 104.1(3) 3_746 .
N1 Zn3 I6 109.8(2) 3_746 .
N9 Zn3 I6 108.7(2) . .
N1 Zn3 I5 108.1(2) 3_746 .
N9 Zn3 I5 106.58(19) . .
I6 Zn3 I5 118.61(5) . .

loop_
_geom_bond_atom_site_label_1
_geom_bond_atom_site_label_2
_geom_bond_distance
_geom_bond_site_symmetry_2
C1X C6X 1.40(3) .
C1X C18X 1.39(2) .
C1X C2X 1.47(2) .
C2X C3X 1.38(3) .
C2X H2X 0.9500 .
C3X C4X 1.35(3) .
C3X H3X 0.9500 .
C4X C5X 1.36(3) .
C4X H4X 0.9500 .
C5X C6X 1.43(2) .
C5X H5X 0.9500 .
C6X C7X 1.45(2) .
C7X C12X 1.35(3) .
C7X C8X 1.38(2) .
C8X C9X 1.41(2) .
C8X H8X 0.9500 .
C9X C10X 1.40(2) .
C9X C19X 1.460(18) .
C10X C11X 1.42(3) .
C10X H10X 0.9500 .
C11X C12X 1.44(3) .
C11X H11X 0.9500 .
C12X C13X 1.43(2) .
C13X C14X 1.35(3) .
C13X C18X 1.43(3) .
C14X C15X 1.38(3) .
C14X H14X 0.9500 .
C15X C16X 1.44(3) .
C15X H15X 0.9500 .
C16X C17X 1.36(2) .
C16X H16X 0.9500 .
C17X C18X 1.43(2) .
C17X H17X 0.9500 .
C19X C20X 1.36(2) .
C19X H19X 0.9500 .
C20X H20A 0.9500 .
C20X H20B 0.9500 .
C1Y C6Y 1.41(3) .
C1Y C18Y 1.401(10) .
C1Y C2Y 1.401(10) .
C2Y C3Y 1.402(10) .
C2Y H2Y 0.9500 .
C3Y C4Y 1.399(10) .
C3Y H3Y 0.9500 .
C4Y C5Y 1.397(10) .
C4Y H4Y 0.9500 .
C5Y C6Y 1.399(10) .
C5Y H5Y 0.9500 .
C6Y C7Y 1.400(10) .
C7Y C12Y 1.47(3) .
C7Y C8Y 1.404(10) .
C8Y C9Y 1.400(10) .
C8Y H8Y 0.9500 .
C9Y C10Y 1.405(10) .
C9Y H9Y 0.9500 .
C10Y C11Y 1.403(10) .
C10Y H10Y 0.9500 .
C11Y C12Y 1.401(10) .
C11Y H11Y 0.9500 .
C12Y C13Y 1.407(10) .
C13Y C18Y 1.31(3) .
C13Y C14Y 1.398(10) .
C14Y C15Y 1.401(10) .
C14Y H14Y 0.9500 .
C15Y C16Y 1.400(10) .
C15Y H15Y 0.9500 .
C16Y C19Y 1.378(18) .
C16Y C17Y 1.401(10) .
C17Y C18Y 1.400(10) .
C17Y H17Y 0.9500 .
C19Y C20Y 1.421(19) .
C19Y H19Y 0.9500 .
C20Y H20C 0.9500 .
C20Y H20D 0.9500 .
C1 N10 1.317(11) .
C1 N11 1.379(11) .
C1 C2 1.502(11) .
C2 C6 1.359(12) .
C2 C3 1.397(12) .
C3 C4 1.371(13) .
C3 H3 0.9500 .
C4 N7 1.367(12) .
C4 H4 0.9500 .
C5 N7 1.295(12) .
C5 C6 1.379(12) .
C5 H5 0.9500 .
C6 H6 0.9500 .
C7 N10 1.339(10) .
C7 N12 1.363(10) .
C7 C8 1.483(11) .
C8 C12 1.386(12) .
C8 C9 1.391(12) .
C9 C10 1.391(13) .
C9 H9 0.9500 .
C10 N8 1.325(13) .
C10 H10 0.9500 .
C11 N8 1.342(11) .
C11 C12 1.394(12) .
C11 H11 0.9500 .
C12 H12 0.9500 .
C13 N12 1.314(11) .
C13 N11 1.341(11) .
C13 C14 1.483(11) .
C14 C15 1.359(12) .
C14 C18 1.415(12) .
C15 C16 1.357(12) .
C15 H15 0.9500 .
C16 N9 1.373(12) .
C16 H16 0.9500 .
C17 N9 1.300(12) .
C17 C18 1.389(12) .
C17 H17 0.9500 .
C18 H18 0.9500 .
C19 N6 1.325(12) .
C19 N5 1.359(12) .
C19 C20 1.486(11) .
C20 C21 1.329(12) .
C20 C24 1.404(12) .
C21 C22 1.362(12) .
C21 H21 0.9500 .
C22 N3 1.304(11) .
C22 H22 0.9500 .
C23 N3 1.335(11) .
C23 C24 1.342(12) .
C23 H23 0.9500 .
C24 H24 0.9500 .
C25 N6 1.323(11) .
C25 N4 1.340(11) .
C25 C26 1.481(12) .
C26 C30 1.381(12) .
C26 C27 1.383(12) .
C27 C28 1.393(14) .
C27 H27 0.9500 .
C28 N2 1.347(12) .
C28 H28 0.9500 .
C29 N2 1.350(12) .
C29 C30 1.387(14) .
C29 H29 0.9500 .
C30 H30 0.9500 .
C31 N4 1.354(12) .
C31 N5 1.327(11) .
C31 C32 1.467(12) .
C32 C36 1.391(13) .
C32 C33 1.383(12) .
C33 C34 1.377(13) .
C33 H33 0.9500 .
C34 N1 1.346(12) .
C34 H34 0.9500 .
C35 N1 1.316(12) .
C35 C36 1.412(14) .
C35 H35 0.9500 .
C36 H36 0.9500 .
I1 Zn1 2.5346(14) .
I2 Zn1 2.5330(17) .
I3 Zn2 2.5167(13) .
I4 Zn2 2.5639(12) .
I5 Zn3 2.5625(12) .
I6 Zn3 2.5456(13) .
N1 Zn3 2.038(7) 3_756
N2 Zn1 2.052(8) .
N3 Zn2 2.065(7) .
N7 Zn2 2.061(7) .
N8 Zn1 2.056(7) 4_457
N9 Zn3 2.050(7) .
Zn1 N8 2.056(7) 4_557
Zn3 N1 2.038(7) 3_746

loop_
_geom_torsion_atom_site_label_1
_geom_torsion_atom_site_label_2
_geom_torsion_atom_site_label_3
_geom_torsion_atom_site_label_4
_geom_torsion
_geom_torsion_site_symmetry_4
C6X C1X C2X C3X 8(4) .
C18X C1X C2X C3X -172(3) .
C1X C2X C3X C4X -10(5) .
C2X C3X C4X C5X 7(6) .
C3X C4X C5X C6X -2(6) .
C18X C1X C6X C7X -5(4) .
C2X C1X C6X C7X 175(2) .
C18X C1X C6X C5X 178(2) .
C2X C1X C6X C5X -3(4) .
C4X C5X C6X C1X 0(5) .
C4X C5X C6X C7X -178(3) .
C1X C6X C7X C12X 4(4) .
C5X C6X C7X C12X -179(3) .
C1X C6X C7X C8X -175(2) .
C5X C6X C7X C8X 3(4) .
C12X C7X C8X C9X 3(4) .
C6X C7X C8X C9X -179(2) .
C7X C8X C9X C10X -6(3) .
C7X C8X C9X C19X 179(3) .
C8X C9X C10X C11X 8(3) .
C19X C9X C10X C11X -177(3) .
C9X C10X C11X C12X -7(4) .
C8X C7X C12X C11X -1(4) .
C6X C7X C12X C11X -180(2) .
C8X C7X C12X C13X -180(3) .
C6X C7X C12X C13X 2(4) .
C10X C11X C12X C7X 3(4) .
C10X C11X C12X C13X -178(2) .
C7X C12X C13X C14X 175(3) .
C11X C12X C13X C14X -4(4) .
C7X C12X C13X C18X -7(4) .
C11X C12X C13X C18X 175(2) .
C12X C13X C14X C15X 175(3) .
C18X C13X C14X C15X -4(4) .
C13X C14X C15X C16X 3(4) .
C14X C15X C16X C17X 2(3) .
C15X C16X C17X C18X -7(3) .
C6X C1X C18X C17X -174(2) .
C2X C1X C18X C17X 7(4) .
C6X C1X C18X C13X 0(4) .
C2X C1X C18X C13X -179(2) .
C16X C17X C18X C1X -180(2) .
C16X C17X C18X C13X 6(3) .
C14X C13X C18X C1X -176(2) .
C12X C13X C18X C1X 5(3) .
C14X C13X C18X C17X -1(3) .
C12X C13X C18X C17X 180(2) .
C10X C9X C19X C20X -2(6) .
C8X C9X C19X C20X 172(5) .
C6Y C1Y C2Y C3Y 1(4) .
C18Y C1Y C2Y C3Y -180(2) .
C1Y C2Y C3Y C4Y 1(5) .
C2Y C3Y C4Y C5Y -4(6) .
C3Y C4Y C5Y C6Y 4(5) .
C18Y C1Y C6Y C7Y 3(3) .
C2Y C1Y C6Y C7Y -179(2) .
C18Y C1Y C6Y C5Y -180(3) .
C2Y C1Y C6Y C5Y -1(4) .
C4Y C5Y C6Y C1Y -2(5) .
C4Y C5Y C6Y C7Y 175(3) .
C1Y C6Y C7Y C12Y -4(3) .
C5Y C6Y C7Y C12Y 178(3) .
C1Y C6Y C7Y C8Y -177(2) .
C5Y C6Y C7Y C8Y 5(4) .
C12Y C7Y C8Y C9Y 0(4) .
C6Y C7Y C8Y C9Y 173(3) .
C7Y C8Y C9Y C10Y 2(5) .
C8Y C9Y C10Y C11Y -6(6) .
C9Y C10Y C11Y C12Y 7(7) .
C6Y C7Y C12Y C13Y 8(4) .
C8Y C7Y C12Y C13Y -180(2) .
C6Y C7Y C12Y C11Y -171(3) .
C8Y C7Y C12Y C11Y 1(4) .
C10Y C11Y C12Y C7Y -5(6) .
C10Y C11Y C12Y C13Y 177(4) .
C7Y C12Y C13Y C18Y -8(3) .
C11Y C12Y C13Y C18Y 171(3) .
C7Y C12Y C13Y C14Y 175(2) .
C11Y C12Y C13Y C14Y -6(4) .
C18Y C13Y C14Y C15Y 3(4) .
C12Y C13Y C14Y C15Y 180(2) .
C13Y C14Y C15Y C16Y -2(4) .
C14Y C15Y C16Y C19Y 179(3) .
C14Y C15Y C16Y C17Y 2(4) .
C19Y C16Y C17Y C18Y -178(3) .
C15Y C16Y C17Y C18Y -2(4) .
C14Y C13Y C18Y C1Y -177(3) .
C12Y C13Y C18Y C1Y 6(4) .
C14Y C13Y C18Y C17Y -3(4) .
C12Y C13Y C18Y C17Y -179(2) .
C6Y C1Y C18Y C13Y -4(4) .
C2Y C1Y C18Y C13Y 177(3) .
C6Y C1Y C18Y C17Y -178(2) .
C2Y C1Y C18Y C17Y 3(3) .
C16Y C17Y C18Y C13Y 2(4) .
C16Y C17Y C18Y C1Y 176(2) .
C15Y C16Y C19Y C20Y 169(3) .
C17Y C16Y C19Y C20Y -15(5) .
N10 C1 C2 C6 -3.4(11) .
N11 C1 C2 C6 177.2(7) .
N10 C1 C2 C3 172.9(8) .
N11 C1 C2 C3 -6.5(11) .
C6 C2 C3 C4 -2.1(13) .
C1 C2 C3 C4 -178.5(8) .
C2 C3 C4 N7 2.7(15) .
C3 C2 C6 C5 1.8(13) .
C1 C2 C6 C5 178.1(8) .
N7 C5 C6 C2 -2.0(14) .
N10 C7 C8 C12 -2.8(11) .
N12 C7 C8 C12 174.2(7) .
N10 C7 C8 C9 178.0(7) .
N12 C7 C8 C9 -5.0(11) .
C12 C8 C9 C10 -1.2(12) .
C7 C8 C9 C10 178.0(7) .
C8 C9 C10 N8 0.1(13) .
C9 C8 C12 C11 1.0(12) .
C7 C8 C12 C11 -178.3(7) .
N8 C11 C12 C8 0.4(13) .
N12 C13 C14 C15 171.9(8) .
N11 C13 C14 C15 -11.2(11) .
N12 C13 C14 C18 -4.6(11) .
N11 C13 C14 C18 172.3(7) .
C18 C14 C15 C16 2.9(12) .
C13 C14 C15 C16 -173.6(8) .
C14 C15 C16 N9 -0.6(14) .
N9 C17 C18 C14 -3.4(12) .
C15 C14 C18 C17 -1.0(11) .
C13 C14 C18 C17 175.6(7) .
N6 C19 C20 C21 160.2(9) .
N5 C19 C20 C21 -17.0(13) .
N6 C19 C20 C24 -11.2(13) .
N5 C19 C20 C24 171.6(9) .
C24 C20 C21 C22 -4.7(14) .
C19 C20 C21 C22 -176.3(9) .
C20 C21 C22 N3 4.5(16) .
N3 C23 C24 C20 -0.3(17) .
C21 C20 C24 C23 2.7(15) .
C19 C20 C24 C23 174.8(10) .
N6 C25 C26 C30 -172.8(9) .
N4 C25 C26 C30 7.1(13) .
N6 C25 C26 C27 6.7(13) .
N4 C25 C26 C27 -173.4(8) .
C30 C26 C27 C28 -4.5(14) .
C25 C26 C27 C28 176.0(9) .
C26 C27 C28 N2 1.7(15) .
C27 C26 C30 C29 2.5(14) .
C25 C26 C30 C29 -178.0(9) .
N2 C29 C30 C26 2.4(16) .
N4 C31 C32 C36 171.1(10) .
N5 C31 C32 C36 -11.1(14) .
N4 C31 C32 C33 -10.1(14) .
N5 C31 C32 C33 167.7(10) .
C36 C32 C33 C34 -0.1(18) .
C31 C32 C33 C34 -178.9(10) .
C32 C33 C34 N1 0.1(19) .
C33 C32 C36 C35 -2.2(17) .
C31 C32 C36 C35 176.6(10) .
N1 C35 C36 C32 5.2(19) .
C36 C35 N1 C34 -5.2(18) .
C36 C35 N1 Zn3 173.7(9) 3_756
C33 C34 N1 C35 2.5(17) .
C33 C34 N1 Zn3 -176.5(9) 3_756
C30 C29 N2 C28 -5.2(15) .
C30 C29 N2 Zn1 165.8(8) .
C27 C28 N2 C29 3.1(14) .
C27 C28 N2 Zn1 -168.1(7) .
C21 C22 N3 C23 -1.8(15) .
C21 C22 N3 Zn2 172.0(8) .
C24 C23 N3 C22 -0.2(16) .
C24 C23 N3 Zn2 -174.1(9) .
N5 C31 N4 C25 -0.9(14) .
C32 C31 N4 C25 176.8(8) .
N6 C25 N4 C31 -3.9(13) .
C26 C25 N4 C31 176.3(8) .
N4 C31 N5 C19 5.6(14) .
C32 C31 N5 C19 -172.0(8) .
N6 C19 N5 C31 -6.4(13) .
C20 C19 N5 C31 170.6(8) .
N5 C19 N6 C25 2.4(14) .
C20 C19 N6 C25 -174.5(8) .
N4 C25 N6 C19 3.1(14) .
C26 C25 N6 C19 -177.0(8) .
C6 C5 N7 C4 2.3(13) .
C6 C5 N7 Zn2 -175.8(7) .
C3 C4 N7 C5 -2.7(14) .
C3 C4 N7 Zn2 175.4(8) .
C9 C10 N8 C11 1.3(13) .
C9 C10 N8 Zn1 -168.9(7) 4_457
C12 C11 N8 C10 -1.5(12) .
C12 C11 N8 Zn1 168.4(6) 4_457
C18 C17 N9 C16 5.8(12) .
C18 C17 N9 Zn3 -164.8(6) .
C15 C16 N9 C17 -3.7(13) .
C15 C16 N9 Zn3 166.9(7) .
N11 C1 N10 C7 0.1(11) .
C2 C1 N10 C7 -179.3(6) .
N12 C7 N10 C1 -0.6(10) .
C8 C7 N10 C1 176.2(7) .
N12 C13 N11 C1 -5.2(11) .
C14 C13 N11 C1 178.3(6) .
N10 C1 N11 C13 2.5(11) .
C2 C1 N11 C13 -178.2(7) .
N11 C13 N12 C7 4.8(11) .
C14 C13 N12 C7 -178.7(6) .
N10 C7 N12 C13 -1.6(11) .
C8 C7 N12 C13 -178.4(7) .
C29 N2 Zn1 N8 -98.8(7) 4_557
C28 N2 Zn1 N8 72.1(7) 4_557
C29 N2 Zn1 I2 151.7(7) .
C28 N2 Zn1 I2 -37.5(7) .
C29 N2 Zn1 I1 9.4(8) .
C28 N2 Zn1 I1 -179.8(7) .
C5 N7 Zn2 N3 -99.8(7) .
C4 N7 Zn2 N3 82.2(7) .
C5 N7 Zn2 I3 146.7(6) .
C4 N7 Zn2 I3 -31.3(7) .
C5 N7 Zn2 I4 13.6(7) .
C4 N7 Zn2 I4 -164.5(6) .
C22 N3 Zn2 N7 -78.5(8) .
C23 N3 Zn2 N7 95.1(8) .
C22 N3 Zn2 I3 35.1(8) .
C23 N3 Zn2 I3 -151.3(7) .
C22 N3 Zn2 I4 166.9(7) .
C23 N3 Zn2 I4 -19.5(8) .
C17 N9 Zn3 N1 -119.6(6) 3_746
C16 N9 Zn3 N1 70.1(7) 3_746
C17 N9 Zn3 I6 -2.6(6) .
C16 N9 Zn3 I6 -172.9(6) .
C17 N9 Zn3 I5 126.3(6) .
C16 N9 Zn3 I5 -44.0(7) .

loop_
_platon_squeeze_void_nr
_platon_squeeze_void_average_x
_platon_squeeze_void_average_y
_platon_squeeze_void_average_z
_platon_squeeze_void_volume
_platon_squeeze_void_count_electrons
_platon_squeeze_void_content
1 0.000 0.377 0.250 798 365 ' '
2 0.000 0.071 0.750 798 365 ' '
3 0.250 0.962 -0.016 873 389 ' '
4 0.053 0.868 0.423 9 1 ' '
5 0.250 0.529 0.484 873 388 ' '
6 0.053 0.632 0.923 9 1 ' '
7 0.500 0.112 0.250 797 364 ' '
8 0.500 0.384 0.750 797 366 ' '
9 0.447 0.368 0.423 9 1 ' '
10 0.447 0.132 0.923 9 1 ' '
11 0.553 0.868 0.077 9 2 ' '
12 0.750 0.992 0.516 871 387 ' '
13 0.553 0.632 0.577 9 2 ' '
14 0.750 0.505 1.016 871 386 ' '
15 0.947 0.368 0.077 9 2 ' '
16 0.947 0.132 0.577 9 1 ' '
